data_1510478
loop_
_publ_author_name
'Palenzona, A.'
'Iandelli, A.'

_publ_section_title
;
 On the occurrence of the MX2 phases of the rare earths with the IB, IIB
 and IIIB group elements and their crystal structures
;
_journal_name_full 'Journal of the Less-Common Metals'
_journal_page_first 273
_journal_page_last 284
_journal_paper_doi 10.1016/0022-5088(68)90186-0
_journal_volume 15
_journal_year 1968
_chemical_formula_sum 'Au2 Yb'
_space_group_IT_number 139
_symmetry_space_group_name_Hall '-I 4 2'
_symmetry_space_group_name_H-M 'I 4/m m m'
_cell_angle_alpha 90
_cell_angle_beta 90
_cell_angle_gamma 90
_cell_formula_units_Z 2
_cell_length_a 3.63
_cell_length_b 3.63
_cell_length_c 8.891
_cell_volume 117.156
_citation_journal_id_ASTM JCOMAH
_cod_data_source_file gold_574.cif
_cod_data_source_block Au2Yb1
_cod_original_cell_volume 117.1558
_cod_original_formula_sum 'Au2 Yb1'
_cod_database_code 1510478

loop_
_symmetry_equiv_pos_as_xyz
x,y,z
-y,x,z
-x,-y,z
y,-x,z
x,-y,-z
y,x,-z
-x,y,-z
-y,-x,-z
-x,-y,-z
y,-x,-z
x,y,-z
-y,x,-z
-x,y,z
-y,-x,z
x,-y,z
y,x,z
x+1/2,y+1/2,z+1/2
-y+1/2,x+1/2,z+1/2
-x+1/2,-y+1/2,z+1/2
y+1/2,-x+1/2,z+1/2
x+1/2,-y+1/2,-z+1/2
y+1/2,x+1/2,-z+1/2
-x+1/2,y+1/2,-z+1/2
-y+1/2,-x+1/2,-z+1/2
-x+1/2,-y+1/2,-z+1/2
y+1/2,-x+1/2,-z+1/2
x+1/2,y+1/2,-z+1/2
-y+1/2,x+1/2,-z+1/2
-x+1/2,y+1/2,z+1/2
-y+1/2,-x+1/2,z+1/2
x+1/2,-y+1/2,z+1/2
y+1/2,x+1/2,z+1/2

loop_
_atom_site_label
_atom_site_type_symbol
_atom_site_fract_x
_atom_site_fract_y
_atom_site_fract_z
_atom_site_occupancy
_atom_site_U_iso_or_equiv
Yb1 Yb 0 0 0 1 0.0
Au1 Au 0 0 0.325 1 0.0
